data_7232344
loop_
_publ_author_name
'You, Li-Xin'
'Xie, Shi-Yu'
'Xia, Cheng-Cai'
'Wang, Shu-Ju'
'Xiong, Gang'
'He, Yong-Ke'
'Dragutan, Ileana'
'Dragutan, Valerian'
'Fedin, Vladimir P.'
'Sun, Ya-Guang'

_publ_section_title
;
 Unprecedented homochiral 3D lanthanide coordination polymers with
 triple-stranded helical architecture constructed from a rigid achiral
 aryldicarboxylate ligand
;
_journal_issue 11
_journal_name_full CrystEngComm
_journal_page_first 1758
_journal_paper_doi 10.1039/C8CE01242C
_journal_volume 21
_journal_year 2019
_chemical_formula_moiety 'C42 H30 Er2 N6 O14, 4(O)'
_chemical_formula_sum 'C42 H42 Er2 N6 O18'
_chemical_formula_weight 1255.35
_space_group_crystal_system tetragonal
_space_group_IT_number 78
_space_group_name_Hall 'P 4cw'
_space_group_name_H-M_alt 'P 43'
_symmetry_space_group_name_Hall 'P 4cw'
_symmetry_space_group_name_H-M 'P 43'
_atom_sites_solution_hydrogens mixed
_atom_sites_solution_primary direct
_audit_creation_date 2019-01-28
_audit_creation_method
;
Olex2 1.2
(compiled 2018.05.29 svn.r3508 for OlexSys, GUI svn.r5506)
;
_audit_update_record
;
2019-02-07 deposited with the CCDC.
2019-02-08 downloaded from the CCDC.
;
_cell_angle_alpha 90
_cell_angle_beta 90
_cell_angle_gamma 90
_cell_formula_units_Z 4
_cell_length_a 17.589(7)
_cell_length_b 17.589(7)
_cell_length_c 14.561(8)
_cell_measurement_reflns_used 13538
_cell_measurement_temperature 293
_cell_measurement_theta_max 27.5
_cell_measurement_theta_min 3.0
_cell_volume 4505(4)
_computing_cell_refinement
;
CrystalClear-SM Expert 2.0 r1 (Rigaku, 2009)
;
_computing_data_collection
;
CrystalClear-SM Expert 2.0 r1 (Rigaku, 2009)
;
_computing_data_reduction
;
CrystalClear-SM Expert 2.0 r1 (Rigaku, 2009)
;
_computing_molecular_graphics 'Olex2 (Dolomanov et al., 2009)'
_computing_publication_material 'Olex2 (Dolomanov et al., 2009)'
_computing_structure_refinement 'ShelXL (Sheldrick, 2015)'
_computing_structure_solution 'XS (Sheldrick, 2008)'
_diffrn_ambient_temperature 293
_diffrn_detector CCD
_diffrn_detector_area_resol_mean 13.6612
_diffrn_measured_fraction_theta_full 0.998
_diffrn_measured_fraction_theta_max 0.996
_diffrn_measurement_details
;
scan:
    Number of images: 180
               Slice: -60.0000 - 120.0000
         Image width: 1.0000
            Exp time: 16.0000
       Rotation axis: Omega
               Omega: 0.0000
                 Chi: 54.0000
                 Phi: 0.0000
                 XTD: 50.2608
              2theta: 29.8078
scan:
    Number of images: 180
               Slice: -60.0000 - 120.0000
         Image width: 1.0000
            Exp time: 16.0000
       Rotation axis: Omega
               Omega: 0.0000
                 Chi: 54.0000
                 Phi: 120.0000
                 XTD: 50.2608
              2theta: 29.8078
scan:
    Number of images: 180
               Slice: -60.0000 - 120.0000
         Image width: 1.0000
            Exp time: 16.0000
       Rotation axis: Omega
               Omega: 0.0000
                 Chi: 54.0000
                 Phi: 240.0000
                 XTD: 50.2608
              2theta: 29.8078
;
_diffrn_measurement_device
;
XtaLABmini: Fixed Chi 2 circle
;
_diffrn_measurement_device_type 'Rigaku Mercury375R (2x2 bin mode)'
_diffrn_measurement_method 'profile data from \w-scans'
_diffrn_measurement_specimen_support Fiber
_diffrn_orient_matrix_type d*Trek
_diffrn_orient_matrix_UB_11 0.046627
_diffrn_orient_matrix_UB_12 -0.020282
_diffrn_orient_matrix_UB_13 -0.025435
_diffrn_orient_matrix_UB_21 0.021055
_diffrn_orient_matrix_UB_22 -0.015070
_diffrn_orient_matrix_UB_23 0.050615
_diffrn_orient_matrix_UB_31 -0.029955
_diffrn_orient_matrix_UB_32 -0.061520
_diffrn_orient_matrix_UB_33 -0.005856
_diffrn_radiation_monochromator 'Graphite Monochromator'
_diffrn_radiation_type MoK\a
_diffrn_radiation_wavelength 0.71073
_diffrn_reflns_av_R_equivalents 0.0844
_diffrn_reflns_av_unetI/netI 0.0583
_diffrn_reflns_Laue_measured_fraction_full 0.998
_diffrn_reflns_Laue_measured_fraction_max 0.996
_diffrn_reflns_limit_h_max 22
_diffrn_reflns_limit_h_min -22
_diffrn_reflns_limit_k_max 22
_diffrn_reflns_limit_k_min -22
_diffrn_reflns_limit_l_max 18
_diffrn_reflns_limit_l_min -18
_diffrn_reflns_number 46467
_diffrn_reflns_point_group_measured_fraction_full 0.998
_diffrn_reflns_point_group_measured_fraction_max 0.996
_diffrn_reflns_theta_full 25.242
_diffrn_reflns_theta_max 27.517
_diffrn_reflns_theta_min 3.028
_diffrn_source 'Sealed Tube'
_diffrn_source_current 12.0
_diffrn_source_power 0.6
_diffrn_source_voltage 50.0
_exptl_absorpt_coefficient_mu 3.784
_exptl_absorpt_correction_T_max 1.000
_exptl_absorpt_correction_T_min 0.785
_exptl_absorpt_correction_type multi-scan
_exptl_crystal_colour Colorless
_exptl_crystal_density_diffrn 1.848
_exptl_crystal_density_method 'not measured'
_exptl_crystal_description Prism
_exptl_crystal_F_000 2464
_exptl_crystal_size_max 0.2
_exptl_crystal_size_mid 0.2
_exptl_crystal_size_min 0.2
_refine_diff_density_max 0.557
_refine_diff_density_min -1.254
_refine_diff_density_rms 0.106
_refine_ls_abs_structure_details
;
 Flack x determined using 4324 quotients [(I+)-(I-)]/[(I+)+(I-)]
 (Parsons, Flack and Wagner, Acta Cryst. B69 (2013) 249-259).
;
_refine_ls_abs_structure_Flack -0.007(8)
_refine_ls_extinction_method none
_refine_ls_goodness_of_fit_ref 1.059
_refine_ls_hydrogen_treatment constr
_refine_ls_matrix_type full
_refine_ls_number_parameters 613
_refine_ls_number_reflns 10344
_refine_ls_number_restraints 1
_refine_ls_restrained_S_all 1.059
_refine_ls_R_factor_all 0.0369
_refine_ls_R_factor_gt 0.0337
_refine_ls_shift/su_max 0.002
_refine_ls_shift/su_mean 0.000
_refine_ls_structure_factor_coef Fsqd
_refine_ls_weighting_details 'w=1/[\s^2^(Fo^2^)+(0.0279P)^2^] where P=(Fo^2^+2Fc^2^)/3'
_refine_ls_weighting_scheme calc
_refine_ls_wR_factor_gt 0.0749
_refine_ls_wR_factor_ref 0.0768
_reflns_Friedel_coverage 0.923
_reflns_Friedel_fraction_full 0.998
_reflns_Friedel_fraction_max 0.995
_reflns_number_gt 9808
_reflns_number_total 10344
_reflns_threshold_expression 'I > 2\s(I)'
_cod_data_source_file c8ce01242c2.cif
_cod_data_source_block shelx_CCDC4
_cod_depositor_comments
;
The following automatic conversions were performed:

'_exptl_absorpt_correction_type' value 'Multi-scan' changed to
'multi-scan' according to
/home/data/users/saulius/crontab/automatic-downloads/rss-feeds/RSC/lib/dictionaries/cif_core.dic
dictionary named 'cif_core.dic' version 2.4.2 from 2011-04-26.

Automatic conversion script
Id: cif_fix_values 4973 2017-02-22 13:04:09Z antanas 

 Adding full bibliography for 7232339--7232346.cif.
;
_cod_database_code 7232344
_shelx_shelxl_version_number 2016/6
_shelx_space_group_comment
;
The symmetry employed for this shelxl refinement is uniquely defined
by the following loop, which should always be used as a source of
symmetry information in preference to the above space-group names.
They are only intended as comments.
;
_olex2_refinement_description
;
1. Fixed Uiso
 At 1.2 times of:
  All C(H) groups, All C(H,H) groups, All N(H) groups
2.a Riding coordinates:
 N1(H1)
2.b Secondary CH2 refined with riding coordinates:
 C37(H37A,H37B), C9(H9A,H9B), C23(H23A,H23B)
2.c Aromatic/amide H refined with riding coordinates:
 C17(H17), C31(H31), C36(H36), C3(H3), C34(H34), C22(H22), C7(H7), N2(H2),
 C20(H20), C5(H5), C42(H42), C41(H41), C40(H40), C39(H39), C11(H11), C13(H13),
 C12(H12), C14(H14), C28(H28), C25(H25), N6(H6), C27(H27), C26(H26)
;
_olex2_submission_special_instructions 'No special instructions were received'

loop_
_space_group_symop_operation_xyz
'x, y, z'
'-y, x, z+3/4'
'-x, -y, z+1/2'
'y, -x, z+1/4'

loop_
_atom_site_label
_atom_site_type_symbol
_atom_site_fract_x
_atom_site_fract_y
_atom_site_fract_z
_atom_site_U_iso_or_equiv
_atom_site_adp_type
_atom_site_occupancy
_atom_site_site_symmetry_order
_atom_site_calc_flag
_atom_site_refinement_flags_posn
Er1 Er 0.46783(2) 1.62133(2) 0.10059(2) 0.01721(8) Uani 1 1 d .
Er2 Er 0.90583(2) 1.91218(2) 0.24032(2) 0.02056(9) Uani 1 1 d .
O9 O 0.8648(3) 1.9554(4) 0.1023(4) 0.0321(13) Uani 1 1 d .
O1 O 0.4077(4) 1.5095(3) 0.0800(4) 0.0301(14) Uani 1 1 d .
O2 O 0.3771(3) 1.4110(3) -0.0083(4) 0.0280(12) Uani 1 1 d .
O3 O 0.5378(3) 1.4380(3) 0.3816(4) 0.0286(13) Uani 1 1 d .
O5 O 0.4579(3) 1.7606(3) 0.1128(4) 0.0282(13) Uani 1 1 d .
O11 O 0.9673(3) 2.0945(4) -0.2828(4) 0.0357(15) Uani 1 1 d .
O10 O 0.9669(3) 1.9403(3) 0.0146(4) 0.0304(14) Uani 1 1 d .
O6 O 0.5605(3) 1.7033(3) 0.1618(4) 0.0276(13) Uani 1 1 d .
O8 O 0.7844(3) 1.9677(3) 0.2777(4) 0.0310(14) Uani 1 1 d .
O7 O 0.7886(3) 1.8455(3) 0.2470(4) 0.0311(13) Uani 1 1 d .
O12 O 0.8639(4) 2.0717(4) -0.3659(4) 0.0345(15) Uani 1 1 d .
O4 O 0.4716(3) 1.3550(3) 0.4644(4) 0.0286(13) Uani 1 1 d .
O14 O 0.9216(4) 1.7975(4) 0.1605(5) 0.0405(16) Uani 1 1 d .
O13 O 0.3592(3) 1.6607(3) 0.0263(4) 0.0279(13) Uani 1 1 d .
C15 C 0.7507(5) 1.9072(5) 0.2518(6) 0.0254(17) Uani 1 1 d .
C19 C 0.5234(4) 1.7643(5) 0.1459(5) 0.0234(17) Uani 1 1 d .
C1 C 0.8991(5) 1.9621(5) 0.0264(6) 0.0223(16) Uani 1 1 d .
C8 C 0.8990(5) 2.0742(5) -0.2899(6) 0.0233(17) Uani 1 1 d .
C17 C 0.6329(5) 1.8393(5) 0.2040(5) 0.0240(17) Uani 1 1 d .
H17 H 0.657094 1.793578 0.217538 0.029 Uiso 1 1 calc R
C18 C 0.5603(5) 1.8397(5) 0.1678(6) 0.0253(17) Uani 1 1 d .
C2 C 0.8577(4) 1.9987(5) -0.0512(5) 0.0210(16) Uani 1 1 d .
C29 C 0.3956(4) 1.4401(5) 0.0683(5) 0.0206(16) Uani 1 1 d .
C32 C 0.4448(4) 1.3625(4) 0.3046(5) 0.0193(15) Uani 1 1 d .
C31 C 0.4398(4) 1.4112(4) 0.2288(5) 0.0205(15) Uani 1 1 d .
H31 H 0.461695 1.459320 0.230679 0.025 Uiso 1 1 calc R
C30 C 0.4016(4) 1.3866(5) 0.1509(5) 0.0206(16) Uani 1 1 d .
C36 C 0.3698(5) 1.3151(5) 0.1462(6) 0.0286(18) Uani 1 1 d .
H36 H 0.346289 1.299148 0.092394 0.034 Uiso 1 1 calc R
C3 C 0.7802(5) 2.0137(5) -0.0438(6) 0.0262(18) Uani 1 1 d .
H3 H 0.754925 2.001673 0.010344 0.031 Uiso 1 1 calc R
C4 C 0.7398(5) 2.0463(5) -0.1162(6) 0.0296(19) Uani 1 1 d .
C34 C 0.4097(5) 1.2908(5) 0.3022(5) 0.0265(18) Uani 1 1 d .
H34 H 0.411038 1.259677 0.353730 0.032 Uiso 1 1 calc R
N1 N 0.6619(4) 2.0612(6) -0.1031(6) 0.046(2) Uani 1 1 d .
H1 H 0.636980 2.019106 -0.102044 0.056 Uiso 1 1 d R
C35 C 0.3728(5) 1.2661(5) 0.2225(6) 0.0305(19) Uani 1 1 d .
C22 C 0.6323(5) 1.9775(5) 0.2027(6) 0.0299(19) Uani 1 1 d .
H22 H 0.656474 2.023363 0.214917 0.036 Uiso 1 1 calc R
C7 C 0.8965(5) 2.0197(5) -0.1309(5) 0.0234(16) Uani 1 1 d .
H7 H 0.948719 2.012031 -0.135142 0.028 Uiso 1 1 calc R
C16 C 0.6698(5) 1.9089(5) 0.2199(6) 0.0259(17) Uani 1 1 d .
C6 C 0.8567(5) 2.0526(5) -0.2048(5) 0.0234(16) Uani 1 1 d .
C21 C 0.5581(5) 1.9772(5) 0.1670(7) 0.033(2) Uani 1 1 d .
C33 C 0.4880(5) 1.3869(4) 0.3894(5) 0.0220(16) Uani 1 1 d .
N2 N 0.3410(6) 1.1938(5) 0.2161(5) 0.052(3) Uani 1 1 d .
H2 H 0.324534 1.178836 0.163533 0.062 Uiso 1 1 calc R
C20 C 0.5228(5) 1.9071(5) 0.1492(6) 0.030(2) Uani 1 1 d .
H20 H 0.473935 1.905952 0.124805 0.037 Uiso 1 1 calc R
C5 C 0.7786(5) 2.0646(5) -0.1976(6) 0.0278(18) Uani 1 1 d .
H5 H 0.751977 2.084908 -0.246998 0.033 Uiso 1 1 calc R
N3 N 0.1704(5) 1.2087(6) 0.5034(7) 0.056(2) Uani 1 1 d .
C42 C 0.2979(7) 1.1740(7) 0.4581(7) 0.050(3) Uani 1 1 d .
H42 H 0.347845 1.164365 0.475409 0.060 Uiso 1 1 calc R
C41 C 0.2428(7) 1.1944(7) 0.5243(8) 0.056(3) Uani 1 1 d .
H41 H 0.257744 1.197934 0.585371 0.067 Uiso 1 1 calc R
C38 C 0.2760(7) 1.1687(5) 0.3663(7) 0.045(2) Uani 1 1 d .
C40 C 0.1497(8) 1.2031(8) 0.4153(9) 0.065(4) Uani 1 1 d .
H40 H 0.099311 1.212802 0.399833 0.078 Uiso 1 1 calc R
C37 C 0.3343(6) 1.1428(6) 0.2928(7) 0.044(3) Uani 1 1 d .
H37A H 0.383739 1.137628 0.321634 0.053 Uiso 1 1 calc R
H37B H 0.319473 1.093087 0.270212 0.053 Uiso 1 1 calc R
C39 C 0.2011(7) 1.1829(7) 0.3448(8) 0.053(3) Uani 1 1 d .
H39 H 0.184434 1.179249 0.284289 0.063 Uiso 1 1 calc R
C10 C 0.5461(6) 2.1344(6) -0.1224(7) 0.040(2) Uani 1 1 d .
N4 N 0.4028(6) 2.1718(7) -0.0536(7) 0.062(3) Uani 1 1 d .
C11 C 0.4939(6) 2.0783(7) -0.1006(8) 0.050(3) Uani 1 1 d .
H11 H 0.506251 2.027212 -0.107934 0.060 Uiso 1 1 calc R
C13 C 0.4542(8) 2.2237(7) -0.0736(8) 0.059(3) Uani 1 1 d .
H13 H 0.441225 2.274454 -0.064589 0.071 Uiso 1 1 calc R
C9 C 0.6231(6) 2.1135(8) -0.1624(8) 0.060(3) Uani 1 1 d .
H9A H 0.616156 2.090502 -0.222433 0.073 Uiso 1 1 calc R
H9B H 0.653488 2.159022 -0.169984 0.073 Uiso 1 1 calc R
C12 C 0.4228(7) 2.0992(8) -0.0675(8) 0.058(3) Uani 1 1 d .
H12 H 0.387655 2.061242 -0.054563 0.070 Uiso 1 1 calc R
C14 C 0.5235(7) 2.2085(7) -0.1058(9) 0.056(3) Uani 1 1 d .
H14 H 0.557059 2.248219 -0.117293 0.067 Uiso 1 1 calc R
C24 C 0.5717(6) 2.1619(5) 0.2260(7) 0.038(2) Uani 1 1 d .
N5 N 0.6125(6) 2.2461(6) 0.3825(7) 0.055(3) Uani 1 1 d .
C28 C 0.6015(6) 2.2339(6) 0.2187(8) 0.049(3) Uani 1 1 d .
H28 H 0.607460 2.256000 0.161140 0.059 Uiso 1 1 calc R
C25 C 0.5612(7) 2.1333(6) 0.3140(8) 0.052(3) Uani 1 1 d .
H25 H 0.540016 2.085396 0.322376 0.063 Uiso 1 1 calc R
N6 N 0.5152(6) 2.0430(5) 0.1548(7) 0.050(2) Uani 1 1 d .
H6 H 0.466364 2.039929 0.156096 0.060 Uiso 1 1 calc R
C23 C 0.5506(8) 2.1168(6) 0.1399(8) 0.058(3) Uani 1 1 d .
H23A H 0.516307 2.147586 0.103294 0.069 Uiso 1 1 calc R
H23B H 0.596448 2.109194 0.104024 0.069 Uiso 1 1 calc R
C27 C 0.6227(7) 2.2741(7) 0.2972(9) 0.054(3) Uani 1 1 d .
H27 H 0.644745 2.321818 0.290427 0.064 Uiso 1 1 calc R
C26 C 0.5828(8) 2.1770(7) 0.3900(8) 0.061(3) Uani 1 1 d .
H26 H 0.575934 2.156714 0.448395 0.074 Uiso 1 1 calc R
O16 O 0.2960(6) 1.8206(6) 0.1096(8) 0.088(3) Uani 1 1 d .
O17 O 0.3522(6) 1.9799(7) 0.0994(11) 0.110(4) Uani 1 1 d .
O18 O 0.2312(6) 2.0798(7) 0.1160(9) 0.101(4) Uani 1 1 d .
O15 O 0.7475(5) 1.8019(7) 0.5011(9) 0.098(3) Uani 1 1 d .

loop_
_atom_site_aniso_label
_atom_site_aniso_U_11
_atom_site_aniso_U_22
_atom_site_aniso_U_33
_atom_site_aniso_U_23
_atom_site_aniso_U_13
_atom_site_aniso_U_12
Er1 0.02008(16) 0.01927(16) 0.01227(15) -0.00018(13) 0.00106(13) -0.00101(13)
Er2 0.02149(18) 0.02513(18) 0.01508(16) 0.00239(14) -0.00220(14) -0.00218(14)
O9 0.035(3) 0.046(4) 0.015(3) 0.008(3) -0.002(3) 0.009(3)
O1 0.044(4) 0.022(3) 0.025(3) 0.004(2) -0.007(3) -0.009(3)
O2 0.044(3) 0.031(3) 0.009(2) 0.004(2) -0.002(3) -0.002(3)
O3 0.028(3) 0.031(3) 0.026(3) 0.000(3) -0.006(2) -0.003(3)
O5 0.025(3) 0.022(3) 0.038(3) -0.006(3) -0.010(3) -0.002(2)
O11 0.021(3) 0.050(4) 0.035(4) 0.013(3) 0.007(3) -0.005(3)
O10 0.025(3) 0.033(3) 0.033(3) 0.002(3) -0.003(3) 0.008(3)
O6 0.024(3) 0.021(3) 0.037(3) 0.000(2) -0.011(3) -0.001(2)
O8 0.028(3) 0.033(3) 0.032(3) -0.012(3) -0.001(3) -0.007(3)
O7 0.024(3) 0.034(3) 0.035(3) -0.001(3) -0.003(3) -0.006(2)
O12 0.039(4) 0.053(4) 0.011(3) 0.006(3) 0.003(2) 0.001(3)
O4 0.034(3) 0.037(3) 0.014(3) 0.001(2) -0.007(2) -0.008(3)
O14 0.039(4) 0.036(4) 0.047(4) -0.013(3) 0.009(3) -0.003(3)
O13 0.024(3) 0.030(3) 0.030(3) -0.002(3) -0.007(2) 0.001(2)
C15 0.025(4) 0.031(4) 0.021(4) -0.001(3) 0.003(3) -0.001(3)
C19 0.020(4) 0.028(4) 0.022(4) -0.003(3) -0.001(3) -0.005(3)
C1 0.024(4) 0.020(4) 0.023(4) 0.001(3) -0.006(3) 0.001(3)
C8 0.027(4) 0.025(4) 0.018(4) 0.005(3) 0.005(3) 0.006(3)
C17 0.022(4) 0.026(4) 0.025(4) -0.002(3) -0.002(3) 0.002(3)
C18 0.026(4) 0.024(4) 0.026(4) -0.003(3) 0.001(3) -0.005(3)
C2 0.020(4) 0.026(4) 0.017(4) 0.004(3) 0.002(3) 0.000(3)
C29 0.026(4) 0.026(4) 0.010(3) 0.004(3) -0.002(3) -0.001(3)
C32 0.021(4) 0.025(4) 0.012(3) -0.002(3) 0.000(3) -0.005(3)
C31 0.026(4) 0.022(4) 0.013(4) -0.004(3) -0.002(3) -0.005(3)
C30 0.027(4) 0.027(4) 0.008(3) 0.001(3) -0.002(3) -0.002(3)
C36 0.038(5) 0.028(4) 0.020(4) -0.002(3) -0.004(3) -0.005(4)
C3 0.029(4) 0.035(5) 0.015(4) 0.005(3) 0.002(3) 0.003(4)
C4 0.027(4) 0.042(5) 0.020(4) 0.006(4) 0.000(3) 0.009(4)
C34 0.039(5) 0.025(4) 0.015(4) 0.001(3) -0.004(3) -0.010(4)
N1 0.024(4) 0.066(6) 0.049(5) 0.029(5) 0.009(4) 0.014(4)
C35 0.039(5) 0.024(4) 0.028(5) 0.004(3) -0.007(4) -0.011(4)
C22 0.028(4) 0.022(4) 0.039(5) -0.004(4) -0.008(4) -0.006(3)
C7 0.024(4) 0.031(4) 0.014(4) -0.001(3) 0.003(3) 0.003(3)
C16 0.023(4) 0.028(4) 0.027(4) -0.003(3) -0.003(3) -0.005(3)
C6 0.030(4) 0.027(4) 0.014(4) 0.007(3) 0.005(3) 0.001(3)
C21 0.035(5) 0.023(4) 0.040(5) -0.006(4) -0.008(4) -0.001(4)
C33 0.029(4) 0.020(4) 0.017(4) -0.003(3) -0.003(3) -0.002(3)
N2 0.095(8) 0.038(5) 0.022(4) 0.000(3) -0.010(4) -0.039(5)
C20 0.029(4) 0.028(4) 0.034(5) -0.007(4) -0.014(4) 0.001(4)
C5 0.023(4) 0.038(5) 0.023(4) 0.010(4) -0.004(3) 0.005(4)
N3 0.048(5) 0.058(6) 0.062(7) 0.011(5) -0.001(5) -0.008(5)
C42 0.054(7) 0.064(7) 0.032(5) 0.012(5) -0.006(5) -0.006(6)
C41 0.061(7) 0.073(8) 0.034(6) 0.009(6) 0.001(5) -0.018(7)
C38 0.058(6) 0.034(5) 0.044(6) 0.010(5) 0.000(5) -0.015(5)
C40 0.069(9) 0.072(9) 0.055(8) 0.018(7) -0.018(7) -0.006(7)
C37 0.056(7) 0.031(5) 0.044(6) 0.005(4) -0.001(5) -0.017(5)
C39 0.058(7) 0.061(7) 0.039(6) 0.009(6) -0.010(6) -0.003(6)
C10 0.032(5) 0.052(6) 0.037(5) 0.009(5) -0.003(4) 0.007(4)
N4 0.048(6) 0.090(9) 0.047(6) 0.004(6) 0.007(5) 0.020(6)
C11 0.046(6) 0.053(7) 0.051(7) -0.003(5) 0.005(5) 0.000(5)
C13 0.070(8) 0.047(7) 0.060(8) 0.012(6) 0.017(7) 0.021(6)
C9 0.046(6) 0.088(9) 0.048(7) 0.024(7) 0.005(5) 0.022(6)
C12 0.045(7) 0.076(9) 0.054(8) 0.002(6) 0.004(5) -0.009(6)
C14 0.053(7) 0.045(6) 0.070(8) 0.015(6) -0.001(6) -0.001(6)
C24 0.042(5) 0.028(4) 0.044(6) -0.004(4) -0.003(4) 0.003(4)
N5 0.059(6) 0.049(6) 0.058(6) -0.020(5) 0.007(5) -0.006(5)
C28 0.057(7) 0.034(5) 0.056(7) -0.001(5) 0.006(5) 0.001(5)
C25 0.067(8) 0.038(6) 0.052(7) 0.006(5) 0.006(6) -0.009(6)
N6 0.050(5) 0.025(4) 0.075(7) -0.004(4) -0.023(5) 0.001(4)
C23 0.098(10) 0.028(5) 0.047(6) -0.002(5) -0.027(6) 0.006(6)
C27 0.055(7) 0.046(6) 0.060(8) -0.019(6) 0.011(6) -0.009(5)
C26 0.085(10) 0.055(7) 0.043(7) -0.013(6) 0.003(6) -0.005(7)
O16 0.078(7) 0.105(8) 0.080(7) -0.008(6) -0.006(6) 0.044(6)
O17 0.061(6) 0.114(9) 0.154(11) 0.034(9) 0.005(8) 0.005(6)
O18 0.083(7) 0.104(8) 0.116(9) -0.011(7) -0.043(7) -0.017(6)
O15 0.054(6) 0.114(9) 0.124(9) 0.005(8) -0.025(6) 0.007(6)

loop_
_atom_type_symbol
_atom_type_description
_atom_type_scat_dispersion_real
_atom_type_scat_dispersion_imag
_atom_type_scat_source
C C 0.0033 0.0016 'International Tables Vol C Tables 4.2.6.8 and 6.1.1.4'
H H 0.0000 0.0000 'International Tables Vol C Tables 4.2.6.8 and 6.1.1.4'
Er Er -0.2586 4.9576 'International Tables Vol C Tables 4.2.6.8 and 6.1.1.4'
N N 0.0061 0.0033 'International Tables Vol C Tables 4.2.6.8 and 6.1.1.4'
O O 0.0106 0.0060 'International Tables Vol C Tables 4.2.6.8 and 6.1.1.4'

loop_
_geom_angle_atom_site_label_1
_geom_angle_atom_site_label_2
_geom_angle_atom_site_label_3
_geom_angle
_geom_angle_site_symmetry_1
_geom_angle_site_symmetry_3
O1 Er1 O2 85.7(2) . 4_475
O1 Er1 O3 78.7(2) . 2_764
O1 Er1 O5 147.7(2) . .
O1 Er1 O6 155.6(2) . .
O1 Er1 O4 105.2(2) . 3_684
O1 Er1 O13 79.1(2) . .
O1 Er1 C19 170.8(2) . .
O2 Er1 O5 83.8(2) 4_475 .
O2 Er1 O6 87.4(2) 4_475 .
O2 Er1 O4 168.6(2) 4_475 3_684
O2 Er1 O13 93.2(2) 4_475 .
O2 Er1 C19 86.0(2) 4_475 .
O3 Er1 O2 98.6(2) 2_764 4_475
O3 Er1 O5 133.2(2) 2_764 .
O3 Er1 O6 79.3(2) 2_764 .
O3 Er1 O4 87.2(2) 2_764 3_684
O3 Er1 O13 153.9(2) 2_764 .
O3 Er1 C19 106.5(2) 2_764 .
O5 Er1 C19 26.7(2) . .
O6 Er1 O5 53.96(18) . .
O6 Er1 C19 27.3(2) . .
O4 Er1 O5 85.1(2) 3_684 .
O4 Er1 O6 84.0(2) 3_684 .
O4 Er1 O13 85.7(2) 3_684 .
O4 Er1 C19 83.0(2) 3_684 .
O13 Er1 O5 71.11(19) . .
O13 Er1 O6 124.7(2) . .
O13 Er1 C19 97.5(2) . .
O9 Er2 O8 77.4(2) . .
O9 Er2 O7 85.7(2) . .
O9 Er2 O12 171.2(2) . 2_865
O9 Er2 O14 83.5(2) . .
O9 Er2 C15 75.3(2) . .
O11 Er2 O9 101.5(2) 3_795 .
O11 Er2 O8 158.4(2) 3_795 .
O11 Er2 O7 146.9(2) 3_795 .
O11 Er2 O12 86.9(2) 3_795 2_865
O11 Er2 O14 76.4(2) 3_795 .
O11 Er2 C15 173.0(2) 3_795 .
O10 Er2 O9 84.7(2) 4_485 .
O10 Er2 O11 78.8(2) 4_485 3_795
O10 Er2 O8 79.6(2) 4_485 .
O10 Er2 O7 134.3(2) 4_485 .
O10 Er2 O12 99.3(2) 4_485 2_865
O10 Er2 O14 149.7(2) 4_485 .
O10 Er2 C15 106.9(2) 4_485 .
O8 Er2 C15 27.8(2) . .
O7 Er2 O8 54.7(2) . .
O7 Er2 C15 27.8(2) . .
O12 Er2 O8 95.5(2) 2_865 .
O12 Er2 O7 85.9(2) 2_865 .
O12 Er2 O14 96.5(2) 2_865 .
O12 Er2 C15 96.0(2) 2_865 .
O14 Er2 O8 124.4(2) . .
O14 Er2 O7 72.4(2) . .
O14 Er2 C15 96.9(2) . .
C1 O9 Er2 130.9(5) . .
C29 O1 Er1 161.8(6) . .
C29 O2 Er1 127.6(5) . 2_764
C33 O3 Er1 173.1(5) . 4_475
C19 O5 Er1 90.8(5) . .
C8 O11 Er2 160.2(6) . 3_794
C1 O10 Er2 177.7(6) . 2_864
C19 O6 Er1 95.3(5) . .
C15 O8 Er2 90.5(5) . .
C15 O7 Er2 92.0(5) . .
C8 O12 Er2 127.7(6) . 4_484
C33 O4 Er1 124.3(5) . 3_685
O8 C15 Er2 61.8(4) . .
O8 C15 O7 118.8(7) . .
O8 C15 C16 121.2(7) . .
O7 C15 Er2 60.1(4) . .
O7 C15 C16 119.8(7) . .
C16 C15 Er2 158.3(6) . .
O5 C19 Er1 62.4(4) . .
O5 C19 O6 119.8(7) . .
O5 C19 C18 121.6(7) . .
O6 C19 Er1 57.5(4) . .
O6 C19 C18 118.6(7) . .
C18 C19 Er1 175.0(6) . .
O9 C1 C2 118.0(7) . .
O10 C1 O9 122.7(7) . .
O10 C1 C2 119.3(7) . .
O11 C8 O12 123.1(8) . .
O11 C8 C6 118.7(7) . .
O12 C8 C6 118.2(7) . .
C18 C17 H17 120.5 . .
C18 C17 C16 119.0(8) . .
C16 C17 H17 120.5 . .
C17 C18 C19 118.3(7) . .
C17 C18 C20 121.3(8) . .
C20 C18 C19 120.4(7) . .
C3 C2 C1 120.1(7) . .
C3 C2 C7 119.5(7) . .
C7 C2 C1 120.3(7) . .
O1 C29 O2 123.8(7) . .
O1 C29 C30 118.8(7) . .
O2 C29 C30 117.4(7) . .
C31 C32 C34 120.1(7) . .
C31 C32 C33 120.1(7) . .
C34 C32 C33 119.8(7) . .
C32 C31 H31 120.5 . .
C30 C31 C32 119.0(7) . .
C30 C31 H31 120.5 . .
C31 C30 C29 119.0(7) . .
C36 C30 C29 119.6(7) . .
C36 C30 C31 121.4(7) . .
C30 C36 H36 119.8 . .
C30 C36 C35 120.4(8) . .
C35 C36 H36 119.8 . .
C2 C3 H3 119.4 . .
C2 C3 C4 121.2(8) . .
C4 C3 H3 119.4 . .
C3 C4 N1 118.0(8) . .
C3 C4 C5 118.9(8) . .
C5 C4 N1 123.0(7) . .
C32 C34 H34 119.9 . .
C35 C34 C32 120.3(7) . .
C35 C34 H34 119.9 . .
C4 N1 H1 109.8 . .
C4 N1 C9 120.1(8) . .
C9 N1 H1 108.6 . .
C34 C35 C36 118.8(7) . .
N2 C35 C36 119.5(8) . .
N2 C35 C34 121.7(8) . .
C16 C22 H22 119.9 . .
C16 C22 C21 120.2(8) . .
C21 C22 H22 119.9 . .
C2 C7 H7 120.0 . .
C2 C7 C6 120.0(7) . .
C6 C7 H7 120.0 . .
C17 C16 C15 118.2(7) . .
C22 C16 C15 121.4(7) . .
C22 C16 C17 120.3(7) . .
C7 C6 C8 119.4(7) . .
C5 C6 C8 121.0(7) . .
C5 C6 C7 119.6(7) . .
C22 C21 C20 118.8(8) . .
N6 C21 C22 123.3(8) . .
N6 C21 C20 117.7(8) . .
O3 C33 O4 123.6(7) . .
O3 C33 C32 118.7(7) . .
O4 C33 C32 117.8(7) . .
C35 N2 H2 118.3 . .
C35 N2 C37 123.5(8) . .
C37 N2 H2 118.3 . .
C18 C20 C21 120.4(8) . .
C18 C20 H20 119.8 . .
C21 C20 H20 119.8 . .
C4 C5 H5 119.7 . .
C6 C5 C4 120.5(7) . .
C6 C5 H5 119.7 . .
C41 N3 C40 117.7(11) . .
C41 C42 H42 120.6 . .
C38 C42 H42 120.6 . .
C38 C42 C41 118.8(11) . .
N3 C41 C42 123.2(11) . .
N3 C41 H41 118.4 . .
C42 C41 H41 118.4 . .
C42 C38 C37 119.9(10) . .
C39 C38 C42 118.1(11) . .
C39 C38 C37 121.9(10) . .
N3 C40 H40 118.6 . .
N3 C40 C39 122.8(13) . .
C39 C40 H40 118.6 . .
N2 C37 C38 114.0(9) . .
N2 C37 H37A 108.7 . .
N2 C37 H37B 108.7 . .
C38 C37 H37A 108.7 . .
C38 C37 H37B 108.7 . .
H37A C37 H37B 107.6 . .
C38 C39 C40 119.4(11) . .
C38 C39 H39 120.3 . .
C40 C39 H39 120.3 . .
C11 C10 C9 120.4(10) . .
C14 C10 C11 116.1(10) . .
C14 C10 C9 123.5(11) . .
C13 N4 C12 116.6(10) . .
C10 C11 H11 120.4 . .
C10 C11 C12 119.2(12) . .
C12 C11 H11 120.4 . .
N4 C13 H13 117.8 . .
N4 C13 C14 124.4(12) . .
C14 C13 H13 117.8 . .
N1 C9 C10 110.4(9) . .
N1 C9 H9A 109.6 . .
N1 C9 H9B 109.6 . .
C10 C9 H9A 109.6 . .
C10 C9 H9B 109.6 . .
H9A C9 H9B 108.1 . .
N4 C12 C11 122.8(12) . .
N4 C12 H12 118.6 . .
C11 C12 H12 118.6 . .
C10 C14 H14 119.5 . .
C13 C14 C10 120.9(12) . .
C13 C14 H14 119.5 . .
C28 C24 C25 117.1(10) . .
C28 C24 C23 120.4(10) . .
C25 C24 C23 122.5(9) . .
C26 N5 C27 117.5(10) . .
C24 C28 H28 119.8 . .
C24 C28 C27 120.4(11) . .
C27 C28 H28 119.8 . .
C24 C25 H25 120.2 . .
C24 C25 C26 119.7(10) . .
C26 C25 H25 120.2 . .
C21 N6 H6 119.1 . .
C21 N6 C23 121.8(10) . .
C23 N6 H6 119.1 . .
C24 C23 H23A 108.2 . .
C24 C23 H23B 108.2 . .
N6 C23 C24 116.3(10) . .
N6 C23 H23A 108.2 . .
N6 C23 H23B 108.2 . .
H23A C23 H23B 107.4 . .
N5 C27 C28 122.3(10) . .
N5 C27 H27 118.8 . .
C28 C27 H27 118.8 . .
N5 C26 C25 123.0(12) . .
N5 C26 H26 118.5 . .
C25 C26 H26 118.5 . .

loop_
_geom_bond_atom_site_label_1
_geom_bond_atom_site_label_2
_geom_bond_distance
_geom_bond_site_symmetry_2
Er1 O1 2.254(6) .
Er1 O2 2.285(6) 4_475
Er1 O3 2.261(6) 2_764
Er1 O5 2.462(5) .
Er1 O6 2.351(6) .
Er1 O4 2.289(5) 3_684
Er1 O13 2.303(6) .
Er1 C19 2.777(8) .
Er2 O9 2.267(6) .
Er2 O11 2.259(6) 3_795
Er2 O10 2.240(6) 4_485
Er2 O8 2.410(6) .
Er2 O7 2.374(6) .
Er2 O12 2.294(6) 2_865
Er2 O14 2.344(6) .
Er2 C15 2.735(8) .
O9 C1 1.264(10) .
O1 C29 1.251(10) .
O2 C29 1.270(9) .
O3 C33 1.258(10) .
O5 C19 1.249(9) .
O11 C8 1.258(10) .
O10 C1 1.264(10) .
O6 C19 1.277(10) .
O8 C15 1.275(10) .
O7 C15 1.277(10) .
O12 C8 1.268(10) .
O4 C33 1.262(9) .
C15 C16 1.497(11) .
C19 C18 1.510(11) .
C1 C2 1.491(11) .
C8 C6 1.493(11) .
C17 H17 0.9300 .
C17 C18 1.383(11) .
C17 C16 1.404(11) .
C18 C20 1.383(12) .
C2 C3 1.392(11) .
C2 C7 1.396(10) .
C29 C30 1.530(10) .
C32 C31 1.401(10) .
C32 C34 1.403(11) .
C32 C33 1.512(10) .
C31 H31 0.9300 .
C31 C30 1.388(10) .
C30 C36 1.378(12) .
C36 H36 0.9300 .
C36 C35 1.406(11) .
C3 H3 0.9300 .
C3 C4 1.395(11) .
C4 N1 1.408(11) .
C4 C5 1.405(11) .
C34 H34 0.9300 .
C34 C35 1.399(11) .
N1 H1 0.8601 .
N1 C9 1.435(13) .
C35 N2 1.393(11) .
C22 H22 0.9300 .
C22 C16 1.398(12) .
C22 C21 1.404(12) .
C7 H7 0.9300 .
C7 C6 1.408(11) .
C6 C5 1.394(11) .
C21 C20 1.406(12) .
C21 N6 1.393(12) .
N2 H2 0.8600 .
N2 C37 1.437(12) .
C20 H20 0.9300 .
C5 H5 0.9300 .
N3 C41 1.333(15) .
N3 C40 1.336(15) .
C42 H42 0.9300 .
C42 C41 1.413(16) .
C42 C38 1.393(15) .
C41 H41 0.9300 .
C38 C37 1.551(15) .
C38 C39 1.378(16) .
C40 H40 0.9300 .
C40 C39 1.414(18) .
C37 H37A 0.9700 .
C37 H37B 0.9700 .
C39 H39 0.9300 .
C10 C11 1.385(15) .
C10 C9 1.518(14) .
C10 C14 1.385(15) .
N4 C13 1.317(16) .
N4 C12 1.340(17) .
C11 H11 0.9300 .
C11 C12 1.389(17) .
C13 H13 0.9300 .
C13 C14 1.333(17) .
C9 H9A 0.9700 .
C9 H9B 0.9700 .
C12 H12 0.9300 .
C14 H14 0.9300 .
C24 C28 1.375(14) .
C24 C25 1.388(15) .
C24 C23 1.529(14) .
N5 C27 1.348(15) .
N5 C26 1.328(16) .
C28 H28 0.9300 .
C28 C27 1.394(15) .
C25 H25 0.9300 .
C25 C26 1.400(15) .
N6 H6 0.8600 .
N6 C23 1.457(14) .
C23 H23A 0.9700 .
C23 H23B 0.9700 .
C27 H27 0.9300 .
C26 H26 0.9300 .

loop_
_geom_torsion_atom_site_label_1
_geom_torsion_atom_site_label_2
_geom_torsion_atom_site_label_3
_geom_torsion_atom_site_label_4
_geom_torsion
_geom_torsion_site_symmetry_1
Er1 O1 C29 O2 -103.3(17) .
Er1 O1 C29 C30 77.9(18) .
Er1 O2 C29 O1 10.7(12) 2_764
Er1 O2 C29 C30 -170.6(5) 2_764
Er1 O5 C19 O6 -3.5(8) .
Er1 O5 C19 C18 176.6(7) .
Er1 O6 C19 O5 3.6(8) .
Er1 O6 C19 C18 -176.4(6) .
Er1 O4 C33 O3 -3.1(12) 3_685
Er1 O4 C33 C32 177.4(5) 3_685
Er2 O9 C1 O10 3.7(12) .
Er2 O9 C1 C2 -175.2(5) .
Er2 O11 C8 O12 -109.4(17) 3_794
Er2 O11 C8 C6 71(2) 3_794
Er2 O8 C15 O7 19.9(8) .
Er2 O8 C15 C16 -155.2(7) .
Er2 O7 C15 O8 -20.2(8) .
Er2 O7 C15 C16 154.9(7) .
Er2 O12 C8 O11 4.3(12) 4_484
Er2 O12 C8 C6 -176.2(5) 4_484
Er2 C15 C16 C17 96.8(16) .
Er2 C15 C16 C22 -80.6(17) .
O9 C1 C2 C3 -9.8(12) .
O9 C1 C2 C7 168.7(8) .
O1 C29 C30 C31 -17.6(11) .
O1 C29 C30 C36 163.0(8) .
O2 C29 C30 C31 163.5(7) .
O2 C29 C30 C36 -15.8(12) .
O5 C19 C18 C17 -179.8(8) .
O5 C19 C18 C20 -1.8(13) .
O11 C8 C6 C7 -30.8(12) .
O11 C8 C6 C5 149.1(8) .
O10 C1 C2 C3 171.3(8) .
O10 C1 C2 C7 -10.2(12) .
O6 C19 C18 C17 0.3(12) .
O6 C19 C18 C20 178.3(8) .
O8 C15 C16 C17 -171.7(7) .
O8 C15 C16 C22 10.9(13) .
O7 C15 C16 C17 13.3(12) .
O7 C15 C16 C22 -164.1(8) .
O12 C8 C6 C7 149.7(8) .
O12 C8 C6 C5 -30.4(12) .
C19 C18 C20 C21 -178.0(8) .
C1 C2 C3 C4 -178.6(8) .
C1 C2 C7 C6 178.5(7) .
C8 C6 C5 C4 -178.0(8) .
C17 C18 C20 C21 -0.1(14) .
C18 C17 C16 C15 -175.0(8) .
C18 C17 C16 C22 2.4(12) .
C2 C3 C4 N1 -178.8(9) .
C2 C3 C4 C5 -0.4(14) .
C2 C7 C6 C8 -179.5(7) .
C2 C7 C6 C5 0.6(12) .
C29 C30 C36 C35 -178.0(8) .
C32 C31 C30 C29 179.5(7) .
C32 C31 C30 C36 -1.1(12) .
C32 C34 C35 C36 -1.7(14) .
C32 C34 C35 N2 176.5(9) .
C31 C32 C34 C35 3.2(13) .
C31 C32 C33 O3 -22.1(11) .
C31 C32 C33 O4 157.4(8) .
C31 C30 C36 C35 2.6(13) .
C30 C36 C35 C34 -1.2(14) .
C30 C36 C35 N2 -179.4(9) .
C36 C35 N2 C37 -173.4(10) .
C3 C2 C7 C6 -3.0(12) .
C3 C4 N1 C9 161.9(11) .
C3 C4 C5 C6 -2.0(14) .
C4 N1 C9 C10 -166.7(10) .
C34 C32 C31 C30 -1.8(12) .
C34 C32 C33 O3 157.9(8) .
C34 C32 C33 O4 -22.6(11) .
C34 C35 N2 C37 8.5(17) .
N1 C4 C5 C6 176.3(9) .
C35 N2 C37 C38 68.9(14) .
C22 C21 C20 C18 0.8(15) .
C22 C21 N6 C23 26.8(16) .
C7 C2 C3 C4 2.9(13) .
C7 C6 C5 C4 1.9(13) .
C16 C17 C18 C19 176.4(7) .
C16 C17 C18 C20 -1.5(13) .
C16 C22 C21 C20 0.0(15) .
C16 C22 C21 N6 174.9(10) .
C21 C22 C16 C15 175.7(8) .
C21 C22 C16 C17 -1.7(14) .
C21 N6 C23 C24 -87.0(14) .
C33 C32 C31 C30 178.2(7) .
C33 C32 C34 C35 -176.8(8) .
C20 C21 N6 C23 -158.3(10) .
C5 C4 N1 C9 -16.5(16) .
N3 C40 C39 C38 -0.4(19) .
C42 C38 C37 N2 -127.1(11) .
C42 C38 C39 C40 0.8(16) .
C41 N3 C40 C39 -0.1(19) .
C41 C42 C38 C37 -177.1(10) .
C41 C42 C38 C39 -0.7(16) .
C38 C42 C41 N3 0.1(18) .
C40 N3 C41 C42 0.3(18) .
C37 C38 C39 C40 177.2(10) .
C39 C38 C37 N2 56.6(13) .
C10 C11 C12 N4 -1.6(18) .
N4 C13 C14 C10 1(2) .
C11 C10 C9 N1 -55.7(15) .
C11 C10 C14 C13 -2.2(17) .
C13 N4 C12 C11 0.6(18) .
C9 C10 C11 C12 -177.4(10) .
C9 C10 C14 C13 177.6(11) .
C12 N4 C13 C14 0(2) .
C14 C10 C11 C12 2.3(16) .
C14 C10 C9 N1 124.6(12) .
C24 C28 C27 N5 -2.7(19) .
C24 C25 C26 N5 1(2) .
C28 C24 C25 C26 -1.7(17) .
C28 C24 C23 N6 -176.4(10) .
C25 C24 C28 C27 2.6(17) .
C25 C24 C23 N6 2.9(17) .
N6 C21 C20 C18 -174.3(9) .
C23 C24 C28 C27 -178.1(11) .
C23 C24 C25 C26 179.0(12) .
C27 N5 C26 C25 -1(2) .
C26 N5 C27 C28 1.7(19) .
